data_4306752
loop_
_publ_author_name
'Atsushi Kunishita'
'Minoru Kubo'
'Hirohito Ishimaru'
'Takashi Ogura'
'Hideki Sugimoto'
'Shinobu Itoh'

_publ_section_title
;
H2O2-Reactivity of Copper(II) Complexes Supported by
Tris[(pyridin-2-yl)methyl]amine Ligands with 6-Phenyl Substituents
;
_journal_name_full 'Inorganic Chemistry'
_journal_page_first 12032
_journal_page_last 12039
_journal_paper_doi 10.1021/ic801568g
_journal_volume 47
_journal_year 2008
_chemical_formula_moiety 'C31 H26 Cu F3 N4 O4 S '
_chemical_formula_sum 'C31 H26 Cu F3 N4 O4 S'
_chemical_formula_weight 671.17
_space_group_IT_number 2
_symmetry_cell_setting triclinic
_symmetry_Int_Tables_number 2
_symmetry_space_group_name_Hall '-P 1'
_symmetry_space_group_name_H-M 'P -1'
_cell_angle_alpha 106.76(2)
_cell_angle_beta 107.09(2)
_cell_angle_gamma 112.149(20)
_cell_formula_units_Z 2
_cell_length_a 11.700(8)
_cell_length_b 12.320(9)
_cell_length_c 12.710(10)
_cell_measurement_reflns_used 7705
_cell_measurement_temperature 153.1
_cell_measurement_theta_max 27.4
_cell_measurement_theta_min 3.0
_cell_volume 1447.7(19)
_computing_cell_refinement PROCESS-AUTO
_computing_data_collection PROCESS-AUTO
_computing_data_reduction CrystalStructure
_computing_publication_material 'CrystalStructure 3.8'
_computing_structure_refinement CRYSTALS
_computing_structure_solution SIR92
_diffrn_detector_area_resol_mean 10.00
_diffrn_measured_fraction_theta_full 0.975
_diffrn_measured_fraction_theta_max 0.975
_diffrn_measurement_device_type 'Rigaku RAXIS-RAPID'
_diffrn_measurement_method \w
_diffrn_radiation_type 'Mo K\a'
_diffrn_radiation_wavelength 0.71075
_diffrn_reflns_av_R_equivalents 0.076
_diffrn_reflns_limit_h_max 15
_diffrn_reflns_limit_h_min -13
_diffrn_reflns_limit_k_max 15
_diffrn_reflns_limit_k_min -15
_diffrn_reflns_limit_l_max 16
_diffrn_reflns_limit_l_min -16
_diffrn_reflns_number 14207
_diffrn_reflns_theta_full 27.48
_diffrn_reflns_theta_max 27.48
_exptl_absorpt_coefficient_mu 0.891
_exptl_absorpt_correction_T_max 0.837
_exptl_absorpt_correction_T_min 0.641
_exptl_absorpt_correction_type numerical
_exptl_absorpt_process_details
;
    Higashi, T. (1999). Program for Absorption Correction.
    Rigaku Corporation, Tokyo, Japan.
;
_exptl_crystal_colour blue
_exptl_crystal_density_diffrn 1.539
_exptl_crystal_density_method 'not measured'
_exptl_crystal_description block
_exptl_crystal_F_000 688.00
_exptl_crystal_size_max 0.30
_exptl_crystal_size_mid 0.30
_exptl_crystal_size_min 0.20
_refine_diff_density_max 1.02
_refine_diff_density_min -0.95
_refine_ls_extinction_method none
_refine_ls_goodness_of_fit_ref 0.974
_refine_ls_hydrogen_treatment refall
_refine_ls_number_parameters 423
_refine_ls_number_reflns 4252
_refine_ls_R_factor_gt 0.0450
_refine_ls_shift/su_max 0.0000
_refine_ls_structure_factor_coef F
_refine_ls_weighting_details 'w = 1/[0.0001Fo^2^ + 0.6500\s(Fo^2^)]'
_refine_ls_weighting_scheme calc
_refine_ls_wR_factor_ref 0.0497
_reflns_number_gt 2068
_reflns_number_total 6477
_reflns_threshold_expression F^2^>2.0\s(F^2^)
_cod_data_source_file ic801568g_si_002_3.cif
_cod_data_source_block '_4'
_cod_original_cell_volume 1447.9(19)
_cod_original_formula_sum 'C31 H26 Cu F3 N4 O4 S '
_cod_database_code 4306752

loop_
_symmetry_equiv_pos_site_id
_symmetry_equiv_pos_as_xyz
1 +X,+Y,+Z
2 -X,-Y,-Z

loop_
_atom_site_label
_atom_site_type_symbol
_atom_site_fract_x
_atom_site_fract_y
_atom_site_fract_z
_atom_site_U_iso_or_equiv
_atom_site_adp_type
_atom_site_occupancy
_atom_site_symmetry_multiplicity
_atom_site_calc_flag
_atom_site_refinement_flags
_atom_site_disorder_assembly
_atom_site_disorder_group
Cu(1) Cu 0.13921(8) 0.11621(7) 0.04556(8) 0.0336(2) Uani 1.00 1 d . . .
S(2) S -0.24741(17) 0.28461(15) 0.09988(17) 0.0377(5) Uani 1.00 1 d . . .
F(1) F -0.0365(4) 0.5140(3) 0.2687(4) 0.0726(15) Uani 1.00 1 d . . .
F(2) F -0.0910(3) 0.4904(3) 0.0849(3) 0.0688(15) Uani 1.00 1 d . . .
F(3) F -0.2170(4) 0.5196(3) 0.1695(4) 0.0843(17) Uani 1.00 1 d . . .
O(1) O -0.0453(3) 0.0730(3) 0.0240(3) 0.0297(12) Uani 1.00 1 d . . .
O(2) O -0.1532(3) 0.2403(3) 0.0866(3) 0.0453(14) Uani 1.00 1 d . . .
O(3) O -0.2863(4) 0.2703(4) 0.1945(4) 0.0530(16) Uani 1.00 1 d . . .
O(4) O -0.3585(4) 0.2465(3) -0.0139(4) 0.0472(15) Uani 1.00 1 d . . .
N(1) N 0.1365(4) 0.1185(4) -0.1845(4) 0.0341(16) Uani 1.00 1 d . . .
N(2) N 0.3196(4) 0.1924(4) 0.2832(4) 0.0336(16) Uani 1.00 1 d . . .
N(3) N 0.3256(4) 0.1446(4) 0.0514(4) 0.0278(15) Uani 1.00 1 d . . .
N(4) N 0.2281(4) 0.3106(4) 0.1091(4) 0.0282(15) Uani 1.00 1 d . . .
C(1) C 0.0841(6) 0.1479(5) -0.2735(5) 0.035(2) Uani 1.00 1 d . . .
C(2) C -0.0473(6) 0.1437(5) -0.2943(6) 0.035(2) Uani 1.00 1 d . . .
C(3) C -0.0876(6) 0.1682(5) -0.2019(6) 0.044(2) Uani 1.00 1 d . . .
C(4) C -0.2102(7) 0.1626(6) -0.2213(6) 0.048(2) Uani 1.00 1 d . . .
C(5) C -0.3002(7) 0.1305(6) -0.3368(7) 0.057(2) Uani 1.00 1 d . . .
C(6) C -0.2650(7) 0.1021(7) -0.4331(7) 0.073(3) Uani 1.00 1 d . . .
C(7) C -0.1396(7) 0.1093(6) -0.4089(7) 0.055(2) Uani 1.00 1 d . . .
C(8) C 0.1495(6) 0.1763(5) -0.3453(5) 0.043(2) Uani 1.00 1 d . . .
C(9) C 0.2673(7) 0.1712(6) -0.3282(6) 0.047(2) Uani 1.00 1 d . . .
C(10) C 0.3194(6) 0.1375(5) -0.2413(5) 0.040(2) Uani 1.00 1 d . . .
C(11) C 0.2513(6) 0.1113(5) -0.1693(5) 0.0336(19) Uani 1.00 1 d . . .
C(12) C 0.3054(5) 0.0672(5) -0.0743(5) 0.0339(19) Uani 1.00 1 d . . .
C(13) C 0.3519(6) 0.2641(5) 0.4021(6) 0.038(2) Uani 1.00 1 d . . .
C(14) C 0.2446(6) 0.2941(5) 0.4209(5) 0.037(2) Uani 1.00 1 d . . .
C(15) C 0.2825(6) 0.4111(6) 0.5171(6) 0.047(2) Uani 1.00 1 d . . .
C(16) C 0.1829(7) 0.4408(6) 0.5348(6) 0.053(2) Uani 1.00 1 d . . .
C(17) C 0.0459(7) 0.3556(6) 0.4575(6) 0.052(2) Uani 1.00 1 d . . .
C(18) C 0.0065(6) 0.2405(6) 0.3625(6) 0.048(2) Uani 1.00 1 d . . .
C(19) C 0.1042(6) 0.2094(6) 0.3436(5) 0.044(2) Uani 1.00 1 d . . .
C(20) C 0.4767(6) 0.3072(6) 0.4999(6) 0.044(2) Uani 1.00 1 d . . .
C(21) C 0.5712(6) 0.2814(6) 0.4780(6) 0.050(2) Uani 1.00 1 d . . .
C(22) C 0.5425(6) 0.2112(6) 0.3580(6) 0.037(2) Uani 1.00 1 d . . .
C(23) C 0.4175(6) 0.1685(5) 0.2654(6) 0.035(2) Uani 1.00 1 d . . .
C(24) C 0.3822(5) 0.0927(5) 0.1331(5) 0.036(2) Uani 1.00 1 d . . .
C(25) C 0.4222(5) 0.2883(5) 0.0955(5) 0.0328(19) Uani 1.00 1 d . . .
C(26) C 0.3552(5) 0.3714(5) 0.1157(5) 0.0286(19) Uani 1.00 1 d . . .
C(27) C 0.4218(6) 0.5005(5) 0.1431(5) 0.038(2) Uani 1.00 1 d . . .
C(28) C 0.3609(6) 0.5718(5) 0.1670(5) 0.042(2) Uani 1.00 1 d . . .
C(29) C 0.2327(6) 0.5126(5) 0.1650(5) 0.040(2) Uani 1.00 1 d . . .
C(30) C 0.1704(5) 0.3831(5) 0.1357(5) 0.035(2) Uani 1.00 1 d . . .
C(31) C -0.1435(7) 0.4608(6) 0.1590(7) 0.048(2) Uani 1.00 1 d . . .
H(1) H -0.0250 0.1900 -0.1217 0.054 Uiso 1.00 1 c R . .
H(2) H -0.2343 0.1800 -0.1556 0.062 Uiso 1.00 1 c R . .
H(3) H -0.3850 0.1294 -0.3504 0.072 Uiso 1.00 1 c R . .
H(4) H -0.3282 0.0780 -0.5139 0.080 Uiso 1.00 1 c R . .
H(5) H -0.1154 0.0888 -0.4741 0.066 Uiso 1.00 1 c R . .
H(6) H 0.1127 0.2009 -0.4056 0.054 Uiso 1.00 1 c R . .
H(7) H 0.3122 0.1889 -0.3775 0.061 Uiso 1.00 1 c R . .
H(8) H 0.4006 0.1317 -0.2286 0.045 Uiso 1.00 1 c R . .
H(9) H 0.3914 0.0752 -0.0682 0.040 Uiso 1.00 1 c R . .
H(10) H 0.2401 -0.0222 -0.1025 0.040 Uiso 1.00 1 c R . .
H(11) H 0.3781 0.4708 0.5715 0.047 Uiso 1.00 1 c R . .
H(12) H 0.2105 0.5217 0.5996 0.059 Uiso 1.00 1 c R . .
H(13) H -0.0210 0.3754 0.4712 0.061 Uiso 1.00 1 c R . .
H(14) H -0.0894 0.1815 0.3087 0.054 Uiso 1.00 1 c R . .
H(15) H 0.0756 0.1286 0.2782 0.049 Uiso 1.00 1 c R . .
H(16) H 0.4943 0.3545 0.5819 0.049 Uiso 1.00 1 c R . .
H(17) H 0.6575 0.3107 0.5436 0.059 Uiso 1.00 1 c R . .
H(18) H 0.6082 0.1931 0.3394 0.048 Uiso 1.00 1 c R . .
H(19) H 0.3143 0.0040 0.1041 0.046 Uiso 1.00 1 c R . .
H(20) H 0.4632 0.0963 0.1287 0.046 Uiso 1.00 1 c R . .
H(21) H 0.4977 0.3190 0.1721 0.036 Uiso 1.00 1 c R . .
H(22) H 0.4555 0.2983 0.0372 0.036 Uiso 1.00 1 c R . .
H(23) H 0.5099 0.5401 0.1447 0.047 Uiso 1.00 1 c R . .
H(24) H 0.4054 0.6622 0.1862 0.049 Uiso 1.00 1 c R . .
H(25) H 0.1881 0.5611 0.1820 0.047 Uiso 1.00 1 c R . .
H(26) H 0.0834 0.3421 0.1355 0.043 Uiso 1.00 1 c R . .

loop_
_atom_site_aniso_label
_atom_site_aniso_U_11
_atom_site_aniso_U_22
_atom_site_aniso_U_33
_atom_site_aniso_U_12
_atom_site_aniso_U_13
_atom_site_aniso_U_23
Cu(1) 0.0309(4) 0.0269(4) 0.0443(6) 0.0138(3) 0.0225(4) 0.0128(4)
S(2) 0.0336(10) 0.0320(10) 0.0484(13) 0.0174(8) 0.0223(10) 0.0144(10)
F(1) 0.064(3) 0.050(2) 0.054(3) 0.007(2) 0.013(2) 0.007(2)
F(2) 0.069(3) 0.051(2) 0.075(3) 0.013(2) 0.037(2) 0.033(2)
F(3) 0.097(3) 0.046(2) 0.119(4) 0.048(2) 0.053(3) 0.028(2)
O(1) 0.022(2) 0.017(2) 0.052(3) 0.0095(18) 0.019(2) 0.016(2)
O(2) 0.038(2) 0.038(2) 0.070(3) 0.025(2) 0.032(2) 0.020(2)
O(3) 0.053(3) 0.061(3) 0.060(3) 0.026(2) 0.043(2) 0.032(2)
O(4) 0.033(2) 0.050(3) 0.047(3) 0.018(2) 0.013(2) 0.017(2)
N(1) 0.034(3) 0.026(2) 0.036(3) 0.015(2) 0.015(3) 0.007(2)
N(2) 0.036(3) 0.030(3) 0.036(3) 0.015(2) 0.019(3) 0.016(2)
N(3) 0.028(2) 0.023(2) 0.028(3) 0.009(2) 0.016(2) 0.008(2)
N(4) 0.024(2) 0.025(2) 0.040(3) 0.014(2) 0.016(2) 0.016(2)
C(1) 0.044(4) 0.028(3) 0.032(4) 0.023(3) 0.010(3) 0.012(3)
C(2) 0.041(4) 0.029(3) 0.033(4) 0.018(3) 0.014(3) 0.014(3)
C(3) 0.044(4) 0.043(4) 0.048(5) 0.025(3) 0.016(4) 0.028(4)
C(4) 0.049(4) 0.058(4) 0.049(5) 0.033(4) 0.021(4) 0.034(4)
C(5) 0.049(5) 0.055(5) 0.076(6) 0.034(4) 0.031(5) 0.028(5)
C(6) 0.077(6) 0.087(6) 0.037(5) 0.053(5) 0.002(5) 0.012(4)
C(7) 0.051(4) 0.065(5) 0.051(5) 0.041(4) 0.016(4) 0.019(4)
C(8) 0.056(4) 0.042(4) 0.037(4) 0.025(3) 0.020(4) 0.024(3)
C(9) 0.056(4) 0.055(4) 0.042(4) 0.026(4) 0.027(4) 0.031(4)
C(10) 0.037(4) 0.036(3) 0.040(4) 0.012(3) 0.025(4) 0.011(3)
C(11) 0.043(4) 0.020(3) 0.025(4) 0.011(3) 0.013(3) 0.004(3)
C(12) 0.036(3) 0.024(3) 0.039(4) 0.014(3) 0.022(3) 0.008(3)
C(13) 0.044(4) 0.034(3) 0.041(4) 0.019(3) 0.026(4) 0.019(3)
C(14) 0.042(4) 0.033(4) 0.036(4) 0.012(3) 0.025(3) 0.017(3)
C(15) 0.037(4) 0.035(4) 0.046(4) 0.005(3) 0.019(4) 0.008(3)
C(16) 0.055(4) 0.039(4) 0.053(5) 0.021(3) 0.031(4) 0.005(4)
C(17) 0.053(5) 0.050(4) 0.049(5) 0.026(4) 0.029(4) 0.013(4)
C(18) 0.041(4) 0.054(4) 0.039(5) 0.020(4) 0.022(4) 0.010(4)
C(19) 0.047(4) 0.041(4) 0.034(4) 0.015(3) 0.026(4) 0.005(3)
C(20) 0.046(4) 0.051(4) 0.027(4) 0.022(3) 0.010(3) 0.016(3)
C(21) 0.042(4) 0.061(5) 0.045(5) 0.027(4) 0.014(4) 0.027(4)
C(22) 0.032(4) 0.054(4) 0.035(4) 0.023(3) 0.015(3) 0.027(3)
C(23) 0.041(4) 0.031(3) 0.037(4) 0.018(3) 0.022(4) 0.015(3)
C(24) 0.039(4) 0.039(4) 0.038(4) 0.024(3) 0.018(3) 0.021(3)
C(25) 0.031(3) 0.031(3) 0.028(4) 0.007(3) 0.018(3) 0.012(3)
C(26) 0.033(3) 0.029(3) 0.026(4) 0.016(3) 0.013(3) 0.014(3)
C(27) 0.035(3) 0.030(3) 0.053(4) 0.017(3) 0.023(3) 0.020(3)
C(28) 0.042(4) 0.027(3) 0.053(5) 0.016(3) 0.017(4) 0.019(3)
C(29) 0.042(4) 0.033(4) 0.043(4) 0.023(3) 0.016(3) 0.015(3)
C(30) 0.034(3) 0.033(3) 0.041(4) 0.017(3) 0.020(3) 0.017(3)
C(31) 0.047(4) 0.044(4) 0.059(6) 0.027(4) 0.028(4) 0.023(4)

loop_
_atom_type_symbol
_atom_type_description
_atom_type_scat_dispersion_real
_atom_type_scat_dispersion_imag
_atom_type_scat_source
C C 0.003 0.002
;
International Tables for Crystallography
(1992, Vol. C, Tables 4.2.6.8 and 6.1.1.4)
;
H H 0.000 0.000
;
International Tables for Crystallography
(1992, Vol. C, Table 6.1.1.4)
;
N N 0.006 0.003
;
International Tables for Crystallography
(1992, Vol. C, Tables 4.2.6.8 and 6.1.1.4)
;
F F 0.017 0.010
;
International Tables for Crystallography
(1992, Vol. C, Tables 4.2.6.8 and 6.1.1.4)
;
O O 0.011 0.006
;
International Tables for Crystallography
(1992, Vol. C, Tables 4.2.6.8 and 6.1.1.4)
;
S S 0.125 0.123
;
International Tables for Crystallography
(1992, Vol. C, Tables 4.2.6.8 and 6.1.1.4)
;
Cu Cu 0.320 1.265
;
International Tables for Crystallography
(1992, Vol. C, Tables 4.2.6.8 and 6.1.1.4)
;

loop_
_geom_angle_atom_site_label_1
_geom_angle_atom_site_label_2
_geom_angle_atom_site_label_3
_geom_angle
_geom_angle_publ_flag
_geom_angle_site_symmetry_1
_geom_angle_site_symmetry_2
_geom_angle_site_symmetry_3
O(1) Cu(1) O(1) 78.13(17) yes . . 2_555
O(1) Cu(1) N(3) 173.97(15) yes . . .
O(1) Cu(1) N(4) 100.1(2) yes . . .
O(1) Cu(1) N(3) 97.04(19) yes 2_555 . .
O(1) Cu(1) N(4) 176.76(19) yes 2_555 . .
N(3) Cu(1) N(4) 84.6(2) yes . . .
O(2) S(2) O(3) 114.7(3) yes . . .
O(2) S(2) O(4) 114.5(3) yes . . .
O(2) S(2) C(31) 103.0(3) yes . . .
O(3) S(2) O(4) 115.2(3) yes . . .
O(3) S(2) C(31) 103.8(3) yes . . .
O(4) S(2) C(31) 103.3(3) yes . . .
Cu(1) O(1) Cu(1) 101.9(2) yes . . 2_555
C(1) N(1) C(11) 118.3(6) yes . . .
C(13) N(2) C(23) 116.1(5) yes . . .
Cu(1) N(3) C(12) 110.2(3) yes . . .
Cu(1) N(3) C(24) 108.4(4) yes . . .
Cu(1) N(3) C(25) 109.7(4) yes . . .
C(12) N(3) C(24) 106.9(5) yes . . .
C(12) N(3) C(25) 109.3(5) yes . . .
C(24) N(3) C(25) 112.3(3) yes . . .
Cu(1) N(4) C(26) 115.5(4) yes . . .
Cu(1) N(4) C(30) 126.5(3) yes . . .
C(26) N(4) C(30) 117.8(5) yes . . .
N(1) C(1) C(2) 116.6(7) yes . . .
N(1) C(1) C(8) 121.3(7) yes . . .
C(2) C(1) C(8) 122.0(7) yes . . .
C(1) C(2) C(3) 122.9(6) yes . . .
C(1) C(2) C(7) 120.5(7) yes . . .
C(3) C(2) C(7) 116.5(7) yes . . .
C(2) C(3) C(4) 123.0(6) yes . . .
C(3) C(4) C(5) 119.4(8) yes . . .
C(4) C(5) C(6) 119.4(8) yes . . .
C(5) C(6) C(7) 119.1(7) yes . . .
C(2) C(7) C(6) 122.6(8) yes . . .
C(1) C(8) C(9) 120.3(7) yes . . .
C(8) C(9) C(10) 119.2(8) yes . . .
C(9) C(10) C(11) 118.8(7) yes . . .
N(1) C(11) C(10) 122.1(6) yes . . .
N(1) C(11) C(12) 118.4(6) yes . . .
C(10) C(11) C(12) 119.4(6) yes . . .
N(3) C(12) C(11) 113.6(5) yes . . .
N(2) C(13) C(14) 115.8(5) yes . . .
N(2) C(13) C(20) 122.1(7) yes . . .
C(14) C(13) C(20) 122.1(6) yes . . .
C(13) C(14) C(15) 121.0(4) yes . . .
C(13) C(14) C(19) 122.2(5) yes . . .
C(15) C(14) C(19) 116.8(7) yes . . .
C(14) C(15) C(16) 121.5(5) yes . . .
C(15) C(16) C(17) 120.3(6) yes . . .
C(16) C(17) C(18) 119.1(8) yes . . .
C(17) C(18) C(19) 121.3(5) yes . . .
C(14) C(19) C(18) 120.9(6) yes . . .
C(13) C(20) C(21) 119.8(7) yes . . .
C(20) C(21) C(22) 119.4(6) yes . . .
C(21) C(22) C(23) 118.7(7) yes . . .
N(2) C(23) C(22) 123.9(6) yes . . .
N(2) C(23) C(24) 115.5(5) yes . . .
C(22) C(23) C(24) 120.5(7) yes . . .
N(3) C(24) C(23) 112.7(6) yes . . .
N(3) C(25) C(26) 113.3(5) yes . . .
N(4) C(26) C(25) 116.1(5) yes . . .
N(4) C(26) C(27) 122.3(7) yes . . .
C(25) C(26) C(27) 121.5(6) yes . . .
C(26) C(27) C(28) 119.2(6) yes . . .
C(27) C(28) C(29) 119.5(6) yes . . .
C(28) C(29) C(30) 118.7(7) yes . . .
N(4) C(30) C(29) 122.4(6) yes . . .
S(2) C(31) F(1) 111.3(6) yes . . .
S(2) C(31) F(2) 111.3(5) yes . . .
S(2) C(31) F(3) 111.9(4) yes . . .
F(1) C(31) F(2) 106.6(5) yes . . .
F(1) C(31) F(3) 108.4(6) yes . . .
F(2) C(31) F(3) 107.1(7) yes . . .
C(2) C(3) H(1) 117.4 no . . .
C(4) C(3) H(1) 119.5 no . . .
C(3) C(4) H(2) 120.6 no . . .
C(5) C(4) H(2) 120.0 no . . .
C(4) C(5) H(3) 119.8 no . . .
C(6) C(5) H(3) 120.9 no . . .
C(5) C(6) H(4) 119.5 no . . .
C(7) C(6) H(4) 121.4 no . . .
C(2) C(7) H(5) 117.8 no . . .
C(6) C(7) H(5) 119.6 no . . .
C(1) C(8) H(6) 119.9 no . . .
C(9) C(8) H(6) 119.8 no . . .
C(8) C(9) H(7) 121.2 no . . .
C(10) C(9) H(7) 119.6 no . . .
C(9) C(10) H(8) 120.8 no . . .
C(11) C(10) H(8) 120.3 no . . .
N(3) C(12) H(9) 108.8 no . . .
N(3) C(12) H(10) 108.0 no . . .
C(11) C(12) H(9) 108.7 no . . .
C(11) C(12) H(10) 108.2 no . . .
H(9) C(12) H(10) 109.5 no . . .
C(14) C(15) H(11) 118.5 no . . .
C(16) C(15) H(11) 120.0 no . . .
C(15) C(16) H(12) 120.4 no . . .
C(17) C(16) H(12) 119.2 no . . .
C(16) C(17) H(13) 119.8 no . . .
C(18) C(17) H(13) 121.0 no . . .
C(17) C(18) H(14) 118.7 no . . .
C(19) C(18) H(14) 120.0 no . . .
C(14) C(19) H(15) 118.5 no . . .
C(18) C(19) H(15) 120.6 no . . .
C(13) C(20) H(16) 119.7 no . . .
C(21) C(20) H(16) 120.5 no . . .
C(20) C(21) H(17) 121.0 no . . .
C(22) C(21) H(17) 119.6 no . . .
C(21) C(22) H(18) 121.4 no . . .
C(23) C(22) H(18) 119.9 no . . .
N(3) C(24) H(19) 108.3 no . . .
N(3) C(24) H(20) 108.9 no . . .
C(23) C(24) H(19) 108.4 no . . .
C(23) C(24) H(20) 109.1 no . . .
H(19) C(24) H(20) 109.5 no . . .
N(3) C(25) H(21) 107.7 no . . .
N(3) C(25) H(22) 109.2 no . . .
C(26) C(25) H(21) 107.9 no . . .
C(26) C(25) H(22) 109.2 no . . .
H(21) C(25) H(22) 109.5 no . . .
C(26) C(27) H(23) 120.6 no . . .
C(28) C(27) H(23) 120.2 no . . .
C(27) C(28) H(24) 120.6 no . . .
C(29) C(28) H(24) 119.9 no . . .
C(28) C(29) H(25) 120.9 no . . .
C(30) C(29) H(25) 120.4 no . . .
N(4) C(30) H(26) 118.3 no . . .
C(29) C(30) H(26) 119.3 no . . .

loop_
_geom_bond_atom_site_label_1
_geom_bond_atom_site_label_2
_geom_bond_distance
_geom_bond_publ_flag
_geom_bond_site_symmetry_1
_geom_bond_site_symmetry_2
Cu(1) O(1) 1.929(4) yes . .
Cu(1) O(1) 1.932(3) yes . 2_555
Cu(1) N(3) 2.049(5) yes . .
Cu(1) N(4) 1.996(4) yes . .
S(2) O(2) 1.433(5) yes . .
S(2) O(3) 1.438(6) yes . .
S(2) O(4) 1.430(4) yes . .
S(2) C(31) 1.813(7) yes . .
F(1) C(31) 1.330(8) yes . .
F(2) C(31) 1.328(11) yes . .
F(3) C(31) 1.329(11) yes . .
N(1) C(1) 1.335(9) yes . .
N(1) C(11) 1.340(9) yes . .
N(2) C(13) 1.361(9) yes . .
N(2) C(23) 1.349(10) yes . .
N(3) C(12) 1.499(8) yes . .
N(3) C(24) 1.492(9) yes . .
N(3) C(25) 1.508(6) yes . .
N(4) C(26) 1.353(8) yes . .
N(4) C(30) 1.335(9) yes . .
C(1) C(2) 1.458(11) yes . .
C(1) C(8) 1.390(11) yes . .
C(2) C(3) 1.387(12) yes . .
C(2) C(7) 1.357(10) yes . .
C(3) C(4) 1.354(11) yes . .
C(4) C(5) 1.365(11) yes . .
C(5) C(6) 1.396(14) yes . .
C(6) C(7) 1.369(13) yes . .
C(8) C(9) 1.361(12) yes . .
C(9) C(10) 1.350(11) yes . .
C(10) C(11) 1.407(11) yes . .
C(11) C(12) 1.531(10) yes . .
C(13) C(14) 1.498(12) yes . .
C(13) C(20) 1.388(9) yes . .
C(14) C(15) 1.397(9) yes . .
C(14) C(19) 1.386(7) yes . .
C(15) C(16) 1.404(12) yes . .
C(16) C(17) 1.359(8) yes . .
C(17) C(18) 1.369(9) yes . .
C(18) C(19) 1.396(12) yes . .
C(20) C(21) 1.340(12) yes . .
C(21) C(22) 1.380(10) yes . .
C(22) C(23) 1.361(8) yes . .
C(23) C(24) 1.506(9) yes . .
C(25) C(26) 1.516(10) yes . .
C(26) C(27) 1.358(8) yes . .
C(27) C(28) 1.349(11) yes . .
C(28) C(29) 1.387(9) yes . .
C(29) C(30) 1.356(9) yes . .
C(3) H(1) 0.950 no . .
C(4) H(2) 0.950 no . .
C(5) H(3) 0.950 no . .
C(6) H(4) 0.950 no . .
C(7) H(5) 0.950 no . .
C(8) H(6) 0.950 no . .
C(9) H(7) 0.950 no . .
C(10) H(8) 0.950 no . .
C(12) H(9) 0.950 no . .
C(12) H(10) 0.950 no . .
C(15) H(11) 0.950 no . .
C(16) H(12) 0.950 no . .
C(17) H(13) 0.950 no . .
C(18) H(14) 0.950 no . .
C(19) H(15) 0.950 no . .
C(20) H(16) 0.950 no . .
C(21) H(17) 0.950 no . .
C(22) H(18) 0.950 no . .
C(24) H(19) 0.950 no . .
C(24) H(20) 0.950 no . .
C(25) H(21) 0.950 no . .
C(25) H(22) 0.950 no . .
C(27) H(23) 0.950 no . .
C(28) H(24) 0.950 no . .
C(29) H(25) 0.950 no . .
C(30) H(26) 0.950 no . .

loop_
_geom_contact_atom_site_label_1
_geom_contact_atom_site_label_2
_geom_contact_distance
_geom_contact_publ_flag
_geom_contact_site_symmetry_1
_geom_contact_site_symmetry_2
F(1) C(16) 3.451(10) ? . 2_566
F(1) C(17) 3.441(10) ? . 2_566
F(2) F(2) 3.445(7) ? . 2_565
F(2) C(3) 3.494(7) ? . 2_565
F(2) C(28) 3.409(7) ? . 2_565
F(2) C(29) 3.500(8) ? . .
F(2) C(29) 3.102(8) ? . 2_565
F(3) C(1) 3.436(7) ? . 2_565
F(3) C(2) 3.597(6) ? . 2_565
F(3) C(8) 3.398(8) ? . 2_565
F(3) C(16) 3.526(10) ? . 2_566
O(1) O(2) 2.842(6) ? . .
O(2) O(1) 2.842(6) ? . .
O(2) C(4) 3.536(10) ? . .
O(2) C(12) 3.457(7) ? . 2_555
O(2) C(18) 3.453(9) ? . .
O(2) C(24) 3.538(5) ? . 2_555
O(2) C(30) 3.283(7) ? . .
O(3) C(22) 3.329(10) ? . 1_455
O(3) C(24) 3.358(7) ? . 1_455
O(3) C(25) 3.388(8) ? . 1_455
O(4) C(10) 3.451(7) ? . 1_455
O(4) C(12) 3.411(7) ? . 1_455
O(4) C(25) 3.386(9) ? . 1_455
O(4) C(28) 3.366(10) ? . 2_565
C(1) F(3) 3.436(7) ? . 2_565
C(2) F(3) 3.597(6) ? . 2_565
C(3) F(2) 3.494(7) ? . 2_565
C(4) O(2) 3.536(10) ? . .
C(7) C(9) 3.443(9) ? . 2_554
C(8) F(3) 3.398(8) ? . 2_565
C(9) C(7) 3.443(9) ? . 2_554
C(10) O(4) 3.451(7) ? . 1_655
C(12) O(2) 3.457(7) ? . 2_555
C(12) O(4) 3.411(7) ? . 1_655
C(15) C(21) 3.492(10) ? . 2_666
C(16) F(1) 3.451(10) ? . 2_566
C(16) F(3) 3.526(10) ? . 2_566
C(17) F(1) 3.441(10) ? . 2_566
C(18) O(2) 3.453(9) ? . .
C(21) C(15) 3.492(10) ? . 2_666
C(22) O(3) 3.329(10) ? . 1_655
C(24) O(2) 3.538(5) ? . 2_555
C(24) O(3) 3.358(7) ? . 1_655
C(25) O(3) 3.388(8) ? . 1_655
C(25) O(4) 3.386(9) ? . 1_655
C(28) F(2) 3.409(7) ? . 2_565
C(28) O(4) 3.366(10) ? . 2_565
C(29) F(2) 3.500(8) ? . .
C(29) F(2) 3.102(8) ? . 2_565
C(30) O(2) 3.283(7) ? . .
S(2) H(2) 3.203 ? . .
S(2) H(9) 3.518 ? . 1_455
S(2) H(10) 3.275 ? . 2_555
S(2) H(14) 3.592 ? . .
S(2) H(19) 3.372 ? . 2_555
S(2) H(20) 3.504 ? . 1_455
S(2) H(21) 3.501 ? . 1_455
S(2) H(22) 3.411 ? . 1_455
S(2) H(26) 3.522 ? . .
F(1) H(12) 2.983 ? . 2_566
F(1) H(13) 3.474 ? . .
F(1) H(13) 2.940 ? . 2_566
F(1) H(25) 3.062 ? . .
F(1) H(26) 3.299 ? . .
F(2) H(1) 3.479 ? . 2_565
F(2) H(2) 3.492 ? . .
F(2) H(24) 3.541 ? . 2_565
F(2) H(25) 2.796 ? . .
F(2) H(25) 3.025 ? . 2_565
F(2) H(26) 3.261 ? . .
F(3) H(6) 3.326 ? . 2_565
F(3) H(12) 3.104 ? . 2_566
F(3) H(21) 3.338 ? . 1_455
F(3) H(22) 3.261 ? . 1_455
F(3) H(23) 3.230 ? . 1_455
O(2) H(1) 3.424 ? . .
O(2) H(2) 2.714 ? . .
O(2) H(10) 2.581 ? . 2_555
O(2) H(14) 3.065 ? . .
O(2) H(19) 2.705 ? . 2_555
O(2) H(26) 2.354 ? . .
O(3) H(9) 3.505 ? . 1_455
O(3) H(10) 3.250 ? . 2_555
O(3) H(12) 2.694 ? . 2_566
O(3) H(13) 3.407 ? . .
O(3) H(14) 3.076 ? . .
O(3) H(18) 2.698 ? . 1_455
O(3) H(20) 2.584 ? . 1_455
O(3) H(21) 2.765 ? . 1_455
O(3) H(22) 3.298 ? . 1_455
O(4) H(2) 2.759 ? . .
O(4) H(8) 2.764 ? . 1_455
O(4) H(9) 2.610 ? . 1_455
O(4) H(19) 3.258 ? . 2_555
O(4) H(20) 3.508 ? . 1_455
O(4) H(20) 3.600 ? . 2_555
O(4) H(21) 3.387 ? . 1_455
O(4) H(22) 2.684 ? . 1_455
O(4) H(24) 2.747 ? . 2_565
C(4) H(25) 3.191 ? . 2_565
C(5) H(17) 3.132 ? . 1_454
C(5) H(24) 3.555 ? . 2_565
C(5) H(25) 3.231 ? . 2_565
C(6) H(3) 3.539 ? . 2_454
C(6) H(7) 3.421 ? . 2_554
C(6) H(17) 3.090 ? . 1_454
C(6) H(18) 3.524 ? . 1_454
C(7) H(7) 3.222 ? . 2_554
C(8) H(5) 3.202 ? . 2_554
C(9) H(4) 3.592 ? . 2_554
C(9) H(5) 2.859 ? . 2_554
C(9) H(16) 3.494 ? . 1_554
C(9) H(23) 3.089 ? . 2_665
C(9) H(24) 3.164 ? . 2_665
C(10) H(4) 3.518 ? . 2_554
C(10) H(5) 3.263 ? . 2_554
C(10) H(23) 3.323 ? . 2_665
C(10) H(24) 2.939 ? . 2_665
C(13) H(7) 3.294 ? . 1_556
C(13) H(11) 3.425 ? . 2_666
C(14) H(6) 3.269 ? . 1_556
C(14) H(7) 3.220 ? . 1_556
C(15) H(6) 3.218 ? . 1_556
C(15) H(7) 3.459 ? . 1_556
C(15) H(17) 3.587 ? . 2_666
C(16) H(6) 3.131 ? . 1_556
C(16) H(13) 3.460 ? . 2_566
C(16) H(17) 3.522 ? . 2_666
C(17) H(6) 3.083 ? . 1_556
C(17) H(13) 3.323 ? . 2_566
C(18) H(5) 3.437 ? . 1_556
C(18) H(6) 3.099 ? . 1_556
C(19) H(6) 3.193 ? . 1_556
C(20) H(7) 3.036 ? . 1_556
C(20) H(11) 3.166 ? . 2_666
C(21) H(3) 3.309 ? . 1_656
C(21) H(4) 3.158 ? . 1_656
C(21) H(11) 3.166 ? . 2_666
C(21) H(12) 3.400 ? . 2_666
C(22) H(4) 3.097 ? . 1_656
C(22) H(11) 3.428 ? . 2_666
C(22) H(12) 3.219 ? . 2_666
C(27) H(7) 3.493 ? . 2_665
C(27) H(11) 3.523 ? . 2_666
C(27) H(16) 3.071 ? . 2_666
C(28) H(3) 3.598 ? . 2_565
C(28) H(7) 3.379 ? . 2_665
C(28) H(8) 3.336 ? . 2_665
C(28) H(16) 2.806 ? . 2_666
C(29) H(16) 3.196 ? . 2_666
C(29) H(17) 3.248 ? . 2_666
C(31) H(12) 3.353 ? . 2_566
C(31) H(25) 3.489 ? . .
C(31) H(26) 3.523 ? . .
H(1) F(2) 3.479 ? . 2_565
H(1) O(2) 3.424 ? . .
H(2) S(2) 3.203 ? . .
H(2) F(2) 3.492 ? . .
H(2) O(2) 2.714 ? . .
H(2) O(4) 2.759 ? . .
H(2) H(24) 3.295 ? . 2_565
H(2) H(25) 3.162 ? . 2_565
H(3) C(6) 3.539 ? . 2_454
H(3) C(21) 3.309 ? . 1_454
H(3) C(28) 3.598 ? . 2_565
H(3) H(3) 3.521 ? . 2_454
H(3) H(4) 2.891 ? . 2_454
H(3) H(8) 3.317 ? . 1_455
H(3) H(17) 2.887 ? . 1_454
H(3) H(24) 2.944 ? . 2_565
H(3) H(25) 3.193 ? . 2_565
H(4) C(9) 3.592 ? . 2_554
H(4) C(10) 3.518 ? . 2_554
H(4) C(21) 3.158 ? . 1_454
H(4) C(22) 3.097 ? . 1_454
H(4) H(3) 2.891 ? . 2_454
H(4) H(7) 3.280 ? . 2_554
H(4) H(8) 3.154 ? . 2_554
H(4) H(17) 2.829 ? . 1_454
H(4) H(18) 2.746 ? . 1_454
H(5) C(8) 3.202 ? . 2_554
H(5) C(9) 2.859 ? . 2_554
H(5) C(10) 3.263 ? . 2_554
H(5) C(18) 3.437 ? . 1_554
H(5) H(6) 3.471 ? . 2_554
H(5) H(7) 2.890 ? . 2_554
H(5) H(8) 3.554 ? . 2_554
H(5) H(14) 3.328 ? . 1_554
H(6) F(3) 3.326 ? . 2_565
H(6) C(14) 3.269 ? . 1_554
H(6) C(15) 3.218 ? . 1_554
H(6) C(16) 3.131 ? . 1_554
H(6) C(17) 3.083 ? . 1_554
H(6) C(18) 3.099 ? . 1_554
H(6) C(19) 3.193 ? . 1_554
H(6) H(5) 3.471 ? . 2_554
H(6) H(13) 3.543 ? . 1_554
H(6) H(14) 3.587 ? . 1_554
H(7) C(6) 3.421 ? . 2_554
H(7) C(7) 3.222 ? . 2_554
H(7) C(13) 3.294 ? . 1_554
H(7) C(14) 3.220 ? . 1_554
H(7) C(15) 3.459 ? . 1_554
H(7) C(20) 3.036 ? . 1_554
H(7) C(27) 3.493 ? . 2_665
H(7) C(28) 3.379 ? . 2_665
H(7) H(4) 3.280 ? . 2_554
H(7) H(5) 2.890 ? . 2_554
H(7) H(11) 3.557 ? . 1_554
H(7) H(16) 2.635 ? . 1_554
H(7) H(23) 3.111 ? . 2_665
H(7) H(24) 2.886 ? . 2_665
H(8) O(4) 2.764 ? . 1_655
H(8) C(28) 3.336 ? . 2_665
H(8) H(3) 3.317 ? . 1_655
H(8) H(4) 3.154 ? . 2_554
H(8) H(5) 3.554 ? . 2_554
H(8) H(23) 3.500 ? . 2_665
H(8) H(24) 2.457 ? . 2_665
H(9) S(2) 3.518 ? . 1_655
H(9) O(3) 3.505 ? . 1_655
H(9) O(4) 2.610 ? . 1_655
H(9) H(20) 3.240 ? . 2_655
H(10) S(2) 3.275 ? . 2_555
H(10) O(2) 2.581 ? . 2_555
H(10) O(3) 3.250 ? . 2_555
H(11) C(13) 3.425 ? . 2_666
H(11) C(20) 3.166 ? . 2_666
H(11) C(21) 3.166 ? . 2_666
H(11) C(22) 3.428 ? . 2_666
H(11) C(27) 3.523 ? . 2_666
H(11) H(7) 3.557 ? . 1_556
H(11) H(16) 3.518 ? . 2_666
H(11) H(17) 3.510 ? . 2_666
H(11) H(21) 2.991 ? . 2_666
H(11) H(23) 3.518 ? . 2_666
H(12) F(1) 2.983 ? . 2_566
H(12) F(3) 3.104 ? . 2_566
H(12) O(3) 2.694 ? . 2_566
H(12) C(21) 3.400 ? . 2_666
H(12) C(22) 3.219 ? . 2_666
H(12) C(31) 3.353 ? . 2_566
H(12) H(13) 2.990 ? . 2_566
H(12) H(17) 3.373 ? . 2_666
H(12) H(18) 3.048 ? . 2_666
H(12) H(21) 3.126 ? . 2_666
H(13) F(1) 3.474 ? . .
H(13) F(1) 2.940 ? . 2_566
H(13) O(3) 3.407 ? . .
H(13) C(16) 3.460 ? . 2_566
H(13) C(17) 3.323 ? . 2_566
H(13) H(6) 3.543 ? . 1_556
H(13) H(12) 2.990 ? . 2_566
H(13) H(13) 2.750 ? . 2_566
H(13) H(18) 3.590 ? . 1_455
H(14) S(2) 3.592 ? . .
H(14) O(2) 3.065 ? . .
H(14) O(3) 3.076 ? . .
H(14) H(5) 3.328 ? . 1_556
H(14) H(6) 3.587 ? . 1_556
H(16) C(9) 3.494 ? . 1_556
H(16) C(27) 3.071 ? . 2_666
H(16) C(28) 2.806 ? . 2_666
H(16) C(29) 3.196 ? . 2_666
H(16) H(7) 2.635 ? . 1_556
H(16) H(11) 3.518 ? . 2_666
H(16) H(23) 3.362 ? . 2_666
H(16) H(24) 2.933 ? . 2_666
H(16) H(25) 3.553 ? . 2_666
H(17) C(5) 3.132 ? . 1_656
H(17) C(6) 3.090 ? . 1_656
H(17) C(15) 3.587 ? . 2_666
H(17) C(16) 3.522 ? . 2_666
H(17) C(29) 3.248 ? . 2_666
H(17) H(3) 2.887 ? . 1_656
H(17) H(4) 2.829 ? . 1_656
H(17) H(11) 3.510 ? . 2_666
H(17) H(12) 3.373 ? . 2_666
H(17) H(25) 2.982 ? . 2_666
H(18) O(3) 2.698 ? . 1_655
H(18) C(6) 3.524 ? . 1_656
H(18) H(4) 2.746 ? . 1_656
H(18) H(12) 3.048 ? . 2_666
H(18) H(13) 3.590 ? . 1_655
H(19) S(2) 3.372 ? . 2_555
H(19) O(2) 2.705 ? . 2_555
H(19) O(4) 3.258 ? . 2_555
H(20) S(2) 3.504 ? . 1_655
H(20) O(3) 2.584 ? . 1_655
H(20) O(4) 3.508 ? . 1_655
H(20) O(4) 3.600 ? . 2_555
H(20) H(9) 3.240 ? . 2_655
H(21) S(2) 3.501 ? . 1_655
H(21) F(3) 3.338 ? . 1_655
H(21) O(3) 2.765 ? . 1_655
H(21) O(4) 3.387 ? . 1_655
H(21) H(11) 2.991 ? . 2_666
H(21) H(12) 3.126 ? . 2_666
H(22) S(2) 3.411 ? . 1_655
H(22) F(3) 3.261 ? . 1_655
H(22) O(3) 3.298 ? . 1_655
H(22) O(4) 2.684 ? . 1_655
H(22) H(23) 3.474 ? . 2_665
H(23) F(3) 3.230 ? . 1_655
H(23) C(9) 3.089 ? . 2_665
H(23) C(10) 3.323 ? . 2_665
H(23) H(7) 3.111 ? . 2_665
H(23) H(8) 3.500 ? . 2_665
H(23) H(11) 3.518 ? . 2_666
H(23) H(16) 3.362 ? . 2_666
H(23) H(22) 3.474 ? . 2_665
H(23) H(23) 3.435 ? . 2_665
H(24) F(2) 3.541 ? . 2_565
H(24) O(4) 2.747 ? . 2_565
H(24) C(5) 3.555 ? . 2_565
H(24) C(9) 3.164 ? . 2_665
H(24) C(10) 2.939 ? . 2_665
H(24) H(2) 3.295 ? . 2_565
H(24) H(3) 2.944 ? . 2_565
H(24) H(7) 2.886 ? . 2_665
H(24) H(8) 2.457 ? . 2_665
H(24) H(16) 2.933 ? . 2_666
H(25) F(1) 3.062 ? . .
H(25) F(2) 2.796 ? . .
H(25) F(2) 3.025 ? . 2_565
H(25) C(4) 3.191 ? . 2_565
H(25) C(5) 3.231 ? . 2_565
H(25) C(31) 3.489 ? . .
H(25) H(2) 3.162 ? . 2_565
H(25) H(3) 3.193 ? . 2_565
H(25) H(16) 3.553 ? . 2_666
H(25) H(17) 2.982 ? . 2_666
H(26) S(2) 3.522 ? . .
H(26) F(1) 3.299 ? . .
H(26) F(2) 3.261 ? . .
H(26) O(2) 2.354 ? . .
H(26) C(31) 3.523 ? . .

loop_
_geom_torsion_atom_site_label_1
_geom_torsion_atom_site_label_2
_geom_torsion_atom_site_label_3
_geom_torsion_atom_site_label_4
_geom_torsion
_geom_torsion_publ_flag
_geom_torsion_site_symmetry_1
_geom_torsion_site_symmetry_2
_geom_torsion_site_symmetry_3
_geom_torsion_site_symmetry_4
O(1) Cu(1) N(3) C(12) 19(2) ? . . . .
O(1) Cu(1) N(3) C(24) -98(2) ? . . . .
O(1) Cu(1) N(3) C(25) 140(2) ? . . . .
N(3) Cu(1) O(1) Cu(1) 37(2) ? . . . 2_555
O(1) Cu(1) N(4) C(26) -169.8(4) ? . . . .
O(1) Cu(1) N(4) C(30) 4.6(5) ? . . . .
N(4) Cu(1) O(1) Cu(1) 177.3(2) ? . . . 2_555
O(1) Cu(1) N(3) C(12) 55.7(4) ? 2_555 . . .
O(1) Cu(1) N(3) C(24) -61.0(3) ? 2_555 . . .
O(1) Cu(1) N(3) C(25) 176.1(4) ? 2_555 . . .
N(3) Cu(1) O(1) Cu(1) -176.3(2) ? . . 2_555 2_555
O(1) Cu(1) N(4) C(26) -114(4) ? 2_555 . . .
O(1) Cu(1) N(4) C(30) 61(4) ? 2_555 . . .
N(4) Cu(1) O(1) Cu(1) -57(4) ? . . 2_555 2_555
N(3) Cu(1) N(4) C(26) 6.4(4) ? . . . .
N(3) Cu(1) N(4) C(30) -179.2(5) ? . . . .
N(4) Cu(1) N(3) C(12) -121.5(4) ? . . . .
N(4) Cu(1) N(3) C(24) 121.9(3) ? . . . .
N(4) Cu(1) N(3) C(25) -1.1(4) ? . . . .
O(2) S(2) C(31) F(1) -62.9(7) ? . . . .
O(2) S(2) C(31) F(2) 55.8(6) ? . . . .
O(2) S(2) C(31) F(3) 175.6(6) ? . . . .
O(3) S(2) C(31) F(1) 57.0(7) ? . . . .
O(3) S(2) C(31) F(2) 175.7(5) ? . . . .
O(3) S(2) C(31) F(3) -64.5(6) ? . . . .
O(4) S(2) C(31) F(1) 177.6(6) ? . . . .
O(4) S(2) C(31) F(2) -63.7(6) ? . . . .
O(4) S(2) C(31) F(3) 56.1(7) ? . . . .
C(1) N(1) C(11) C(10) 1.9(6) ? . . . .
C(1) N(1) C(11) C(12) -175.3(4) ? . . . .
C(11) N(1) C(1) C(2) 174.8(4) ? . . . .
C(11) N(1) C(1) C(8) -2.9(7) ? . . . .
C(13) N(2) C(23) C(22) 0.1(8) ? . . . .
C(13) N(2) C(23) C(24) -178.1(6) ? . . . .
C(23) N(2) C(13) C(14) 178.1(6) ? . . . .
C(23) N(2) C(13) C(20) -1.6(10) ? . . . .
Cu(1) N(3) C(12) C(11) 64.1(5) ? . . . .
Cu(1) N(3) C(24) C(23) -65.4(4) ? . . . .
Cu(1) N(3) C(25) C(26) -3.7(6) ? . . . .
C(12) N(3) C(24) C(23) 175.9(4) ? . . . .
C(24) N(3) C(12) C(11) -178.2(4) ? . . . .
C(12) N(3) C(25) C(26) 117.3(6) ? . . . .
C(25) N(3) C(12) C(11) -56.5(6) ? . . . .
C(24) N(3) C(25) C(26) -124.3(6) ? . . . .
C(25) N(3) C(24) C(23) 56.0(7) ? . . . .
Cu(1) N(4) C(26) C(25) -10.2(7) ? . . . .
Cu(1) N(4) C(26) C(27) 172.1(5) ? . . . .
Cu(1) N(4) C(30) C(29) -172.2(4) ? . . . .
C(26) N(4) C(30) C(29) 2.1(9) ? . . . .
C(30) N(4) C(26) C(25) 174.9(5) ? . . . .
C(30) N(4) C(26) C(27) -2.8(9) ? . . . .
N(1) C(1) C(2) C(3) 29.0(8) ? . . . .
N(1) C(1) C(2) C(7) -148.2(6) ? . . . .
N(1) C(1) C(8) C(9) 1.8(7) ? . . . .
C(2) C(1) C(8) C(9) -175.8(5) ? . . . .
C(8) C(1) C(2) C(3) -153.3(6) ? . . . .
C(8) C(1) C(2) C(7) 29.5(8) ? . . . .
C(1) C(2) C(3) C(4) -179.1(6) ? . . . .
C(1) C(2) C(7) C(6) 179.1(7) ? . . . .
C(3) C(2) C(7) C(6) 1.7(10) ? . . . .
C(7) C(2) C(3) C(4) -1.8(10) ? . . . .
C(2) C(3) C(4) C(5) 0.5(9) ? . . . .
C(3) C(4) C(5) C(6) 1.0(11) ? . . . .
C(4) C(5) C(6) C(7) -1.0(11) ? . . . .
C(5) C(6) C(7) C(2) -0.4(9) ? . . . .
C(1) C(8) C(9) C(10) 0.3(7) ? . . . .
C(8) C(9) C(10) C(11) -1.3(7) ? . . . .
C(9) C(10) C(11) N(1) 0.1(5) ? . . . .
C(9) C(10) C(11) C(12) 177.3(4) ? . . . .
N(1) C(11) C(12) N(3) -53.1(5) ? . . . .
C(10) C(11) C(12) N(3) 129.6(5) ? . . . .
N(2) C(13) C(14) C(15) -147.5(7) ? . . . .
N(2) C(13) C(14) C(19) 31.4(11) ? . . . .
N(2) C(13) C(20) C(21) 1.9(11) ? . . . .
C(14) C(13) C(20) C(21) -177.8(7) ? . . . .
C(20) C(13) C(14) C(15) 32.2(12) ? . . . .
C(20) C(13) C(14) C(19) -148.9(8) ? . . . .
C(13) C(14) C(15) C(16) 179.4(8) ? . . . .
C(13) C(14) C(19) C(18) -179.3(8) ? . . . .
C(15) C(14) C(19) C(18) -0.3(9) ? . . . .
C(19) C(14) C(15) C(16) 0.4(10) ? . . . .
C(14) C(15) C(16) C(17) -0.3(10) ? . . . .
C(15) C(16) C(17) C(18) 0.2(10) ? . . . .
C(16) C(17) C(18) C(19) -0.1(12) ? . . . .
C(17) C(18) C(19) C(14) 0.2(10) ? . . . .
C(13) C(20) C(21) C(22) -0.5(10) ? . . . .
C(20) C(21) C(22) C(23) -1.0(11) ? . . . .
C(21) C(22) C(23) N(2) 1.2(11) ? . . . .
C(21) C(22) C(23) C(24) 179.4(7) ? . . . .
N(2) C(23) C(24) N(3) 47.2(7) ? . . . .
C(22) C(23) C(24) N(3) -131.2(7) ? . . . .
N(3) C(25) C(26) N(4) 9.1(7) ? . . . .
N(3) C(25) C(26) C(27) -173.2(5) ? . . . .
N(4) C(26) C(27) C(28) 1.3(10) ? . . . .
C(25) C(26) C(27) C(28) -176.3(6) ? . . . .
C(26) C(27) C(28) C(29) 1.0(10) ? . . . .
C(27) C(28) C(29) C(30) -1.7(10) ? . . . .
C(28) C(29) C(30) N(4) 0.1(8) ? . . . .
